data_2103175
loop_
_publ_author_name
'Marsh, Richard E.'
'Kapon, Moshe'
'Hu, Shengzhi'
'Herbstein, Frank H.'

_publ_section_title
;
 Some 60 new space-group corrections
;
_journal_issue 1
_journal_name_full 'Acta Crystallographica Section B'
_journal_page_first 62
_journal_page_last 77
_journal_paper_doi 10.1107/S0108768101017128
_journal_volume 58
_journal_year 2002
_chemical_formula_structural '[Ni4 2(C3H4N2) 2(CH3OH)]'
_chemical_formula_sum 'C8 H16 N4 Ni4 O2'
_chemical_name_systematic
;
2,6-bis(salicylideneaminomethyl)-4-methylphenol
and Hpz is pyrazole
;
_space_group_IT_number 15
_symmetry_cell_setting monoclinic
_symmetry_space_group_name_Hall '-C 2yc'
_symmetry_space_group_name_H-M 'C 1 2/c 1'
_cell_angle_alpha 89.98
_cell_angle_beta 119.12
_cell_angle_gamma 90.00
_cell_formula_units_Z 4
_cell_length_a 22.177
_cell_length_b 13.638
_cell_length_c 18.663
_cell_volume 4931.156
_cod_data_source_file bm0047.cif
_cod_data_source_block CSD_CIF_Table_14S
_cod_original_sg_symbol_H-M C2/c
_cod_original_formula_sum '[Ni4(L)2(pz)2(CH3OH)]'
_cod_database_code 2103175

loop_
_symmetry_equiv_pos_as_xyz
'x, y, z'
'-x, y, -z+1/2'
'x+1/2, y+1/2, z'
'-x+1/2, y+1/2, -z+1/2'
'-x, -y, -z'
'x, -y, z-1/2'
'-x+1/2, -y+1/2, -z'
'x+1/2, -y+1/2, z-1/2'

loop_
_atom_site_label
_atom_site_fract_x
_atom_site_fract_y
_atom_site_fract_z
Ni1 .2305 .0777 .3406
Ni2 .0703 .0844 .3246
O1 .3072 .0024 .3630
O2 .1564 .1481 .3348
O3 -.0234 .0412 .2999
O7 .0 .2234 .25
N1 .2525 .1821 .2900
N2 .0836 .1550 .4276
N3 .1963 -.0298 .3741
N7 -.1312 -.0326 .1345
C1 .1678 .2427 .3560
C2 .1849 .3077 .3093
C3 .1892 .4058 .3245
C4 .1792 .4428 .3855
C5 .1647 .3813 .4354
C6 .1602 .2804 .4208
C7 .1808 .5528 .3995
C8 .1978 .2592 .2465
C9 .3125 .1970 .2895
C10 .3670 .1185 .3300
C11 .4295 .1700 .3225
C12 .4798 .0892 .3575
C13 .4800 .0095 .3880
C14 .4218 -.0432 .3985
C15 .3645 .0405 .3600
C16 .1496 .2088 .4756
C17 .0397 .1562 .4544
C18 -.0260 .1047 .4180
C19 -.0605 .1115 .4660
C20 -.1210 .0540 .4405
C21 -.1420 -.0090 .3760
C22 -.1100 -.0150 .3275
C23 -.0511 .0460 .3482
C24 .2252 -.1202 .3940
C25 .1778 -.1768 .3965
C26 .1148 -.1278 .3770
C53 .0 .3175 .25

loop_
_atom_type_symbol
C
Ni
O
N
